data_4341384
loop_
_publ_author_name
'Xiao, Qiong'
'Zheng, Ji'
'Li, Mian'
'Zhan, Shun-Ze'
'Wang, Jun-Hao'
'Li, Dan'

_publ_section_title
;
 Mechanically triggered fluorescence/phosphorescence switching in the
 excimers of planar trinuclear copper(i) pyrazolate complexes.
;
_journal_issue 21
_journal_name_full 'Inorganic chemistry'
_journal_page_first 11604
_journal_page_last 11615
_journal_paper_doi 10.1021/ic5016687
_journal_volume 53
_journal_year 2014
_chemical_formula_moiety 'C39 H39 Cu3 N6 O6'
_chemical_formula_sum 'C39 H39 Cu3 N6 O6'
_chemical_formula_weight 878.38
_chemical_name_systematic
; 
 ? 
;
_space_group_IT_number 15
_symmetry_cell_setting monoclinic
_symmetry_space_group_name_Hall '-C 2yc'
_symmetry_space_group_name_H-M 'C 1 2/c 1'
_atom_sites_solution_hydrogens geom
_atom_sites_solution_primary direct
_atom_sites_solution_secondary difmap
_audit_creation_method SHELXL-97
_cell_angle_alpha 90.00
_cell_angle_beta 106.329(3)
_cell_angle_gamma 90.00
_cell_formula_units_Z 8
_cell_length_a 37.7502(9)
_cell_length_b 9.1661(2)
_cell_length_c 24.2414(5)
_cell_measurement_reflns_used 1201
_cell_measurement_temperature 293(2)
_cell_measurement_theta_max 72.9468
_cell_measurement_theta_min 3.4856
_cell_volume 8049.7(3)
_computing_cell_refinement
; 
CrysAlisPro, Agilent Technologies, 
Version 1.171.35.21 (release 20-01-2012 CrysAlis171 .NET) 
(compiled Jan 23 2012,18:06:46) 
;
_computing_data_collection
; 
CrysAlisPro, Agilent Technologies, 
Version 1.171.35.21 (release 20-01-2012 CrysAlis171 .NET) 
(compiled Jan 23 2012,18:06:46) 
;
_computing_data_reduction
; 
CrysAlisPro, Agilent Technologies, 
Version 1.171.35.21 (release 20-01-2012 CrysAlis171 .NET) 
(compiled Jan 23 2012,18:06:46) 
;
_computing_molecular_graphics 'Bruker SHELXTL'
_computing_publication_material 'Bruker SHELXTL'
_computing_structure_refinement 'SHELXL-97 (Sheldrick, 1997)'
_computing_structure_solution 'SHELXS-97 (Sheldrick, 1990)'
_diffrn_ambient_temperature 293(2)
_diffrn_detector_area_resol_mean 10.4098
_diffrn_measured_fraction_theta_full 0.966
_diffrn_measured_fraction_theta_max 0.966
_diffrn_measurement_device_type 'Xcalibur, Atlas, Gemini'
_diffrn_measurement_method '\w scans'
_diffrn_radiation_monochromator graphite
_diffrn_radiation_source 'fine-focus sealed tube'
_diffrn_radiation_type CuK\a
_diffrn_radiation_wavelength 1.54178
_diffrn_reflns_av_R_equivalents 0.0208
_diffrn_reflns_av_sigmaI/netI 0.0228
_diffrn_reflns_limit_h_max 46
_diffrn_reflns_limit_h_min -45
_diffrn_reflns_limit_k_max 10
_diffrn_reflns_limit_k_min -5
_diffrn_reflns_limit_l_max 26
_diffrn_reflns_limit_l_min -29
_diffrn_reflns_number 14918
_diffrn_reflns_theta_full 73.10
_diffrn_reflns_theta_max 73.10
_diffrn_reflns_theta_min 3.80
_exptl_absorpt_coefficient_mu 2.266
_exptl_absorpt_correction_T_max 0.8051
_exptl_absorpt_correction_T_min 0.7727
_exptl_absorpt_correction_type multi-scan
_exptl_absorpt_process_details
; 
CrysAlisPro, Agilent Technologies, 
Version 1.171.35.21 (release 20-01-2012 CrysAlis171 .NET) 
(compiled Jan 23 2012,18:06:46) 
Empirical absorption correction using spherical harmonics, 
 implemented in SCALE3 ABSPACK scaling algorithm. 
;
_exptl_crystal_colour colorless
_exptl_crystal_density_diffrn 1.450
_exptl_crystal_density_method 'not measured'
_exptl_crystal_description block
_exptl_crystal_F_000 3600
_exptl_crystal_size_max 0.12
_exptl_crystal_size_mid 0.11
_exptl_crystal_size_min 0.10
_refine_diff_density_max 0.346
_refine_diff_density_min -0.302
_refine_diff_density_rms 0.050
_refine_ls_extinction_method none
_refine_ls_goodness_of_fit_ref 1.041
_refine_ls_hydrogen_treatment mixed
_refine_ls_matrix_type full
_refine_ls_number_parameters 496
_refine_ls_number_reflns 7788
_refine_ls_number_restraints 0
_refine_ls_restrained_S_all 1.041
_refine_ls_R_factor_all 0.0521
_refine_ls_R_factor_gt 0.0405
_refine_ls_shift/su_max 0.003
_refine_ls_shift/su_mean 0.000
_refine_ls_structure_factor_coef Fsqd
_refine_ls_weighting_details 'calc w=1/[\s^2^(Fo^2^)+(0.0687P)^2^+3.9773P] where P=(Fo^2^+2Fc^2^)/3'
_refine_ls_weighting_scheme calc
_refine_ls_wR_factor_gt 0.1134
_refine_ls_wR_factor_ref 0.1270
_reflns_number_gt 6260
_reflns_number_total 7788
_reflns_threshold_expression >2sigma(I)
_cod_data_source_file ic5016687_si_002.cif
_cod_data_source_block 2c
_cod_depositor_comments 'Adding full bibliography for 4341381--4341384.cif.'
_cod_original_sg_symbol_H-M C2/c
_cod_database_code 4341384

loop_
_symmetry_equiv_pos_as_xyz
'x, y, z'
'-x, y, -z+1/2'
'x+1/2, y+1/2, z'
'-x+1/2, y+1/2, -z+1/2'
'-x, -y, -z'
'x, -y, z-1/2'
'-x+1/2, -y+1/2, -z'
'x+1/2, -y+1/2, z-1/2'

loop_
_atom_site_label
_atom_site_type_symbol
_atom_site_fract_x
_atom_site_fract_y
_atom_site_fract_z
_atom_site_U_iso_or_equiv
_atom_site_adp_type
_atom_site_occupancy
_atom_site_symmetry_multiplicity
_atom_site_calc_flag
_atom_site_refinement_flags
Cu1 Cu 0.228838(10) 0.42541(5) 1.044400(16) 0.06604(13) Uani 1 1 d .
Cu2 Cu 0.209302(10) 0.30349(5) 0.914542(17) 0.06740(14) Uani 1 1 d .
Cu3 Cu 0.159284(11) 0.21905(5) 0.996761(17) 0.06990(14) Uani 1 1 d .
N1 N 0.25571(6) 0.4886(3) 0.99556(9) 0.0610(5) Uani 1 1 d .
N2 N 0.24773(6) 0.4357(3) 0.94009(9) 0.0626(5) Uani 1 1 d .
N3 N 0.16851(6) 0.1840(3) 0.88641(10) 0.0680(6) Uani 1 1 d .
N4 N 0.14766(6) 0.1465(3) 0.92261(10) 0.0684(6) Uani 1 1 d .
N5 N 0.16766(6) 0.3008(3) 1.06920(10) 0.0669(5) Uani 1 1 d .
N6 N 0.19890(6) 0.3824(3) 1.09122(9) 0.0665(5) Uani 1 1 d .
C1 C 0.47909(12) 0.8607(7) 0.8976(3) 0.146(2) Uani 1 1 d .
H1A H 0.4767 0.9641 0.8913 0.220 Uiso 1 1 calc R
H1B H 0.4856 0.8155 0.8660 0.220 Uiso 1 1 calc R
H1C H 0.4980 0.8417 0.9326 0.220 Uiso 1 1 calc R
C2 C 0.42777(9) 0.8719(4) 0.93589(15) 0.0820(9) Uani 1 1 d .
C3 C 0.39246(7) 0.8026(3) 0.93646(13) 0.0684(7) Uani 1 1 d .
C4 C 0.37231(8) 0.8628(3) 0.97016(14) 0.0743(7) Uani 1 1 d .
H4 H 0.3805 0.9485 0.9903 0.089 Uiso 1 1 calc R
C5 C 0.34019(8) 0.7978(3) 0.97452(13) 0.0689(7) Uani 1 1 d .
H5 H 0.3270 0.8408 0.9974 0.083 Uiso 1 1 calc R
C6 C 0.32720(6) 0.6688(3) 0.94524(11) 0.0580(6) Uani 1 1 d .
C7 C 0.34719(8) 0.6125(4) 0.90978(13) 0.0733(7) Uani 1 1 d .
H7 H 0.3387 0.5287 0.8886 0.088 Uiso 1 1 calc R
C8 C 0.37926(8) 0.6775(4) 0.90517(14) 0.0773(8) Uani 1 1 d .
H8 H 0.3920 0.6374 0.8811 0.093 Uiso 1 1 calc R
C9 C 0.29784(8) 0.6570(3) 1.06052(12) 0.0688(7) Uani 1 1 d .
H9A H 0.2884 0.7548 1.0576 0.103 Uiso 1 1 calc R
H9B H 0.3243 0.6596 1.0712 0.103 Uiso 1 1 calc R
H9C H 0.2898 0.6047 1.0892 0.103 Uiso 1 1 calc R
C10 C 0.28369(7) 0.5816(3) 1.00353(10) 0.0572(5) Uani 1 1 d .
C11 C 0.29505(7) 0.5902(3) 0.95332(10) 0.0570(5) Uani 1 1 d .
C12 C 0.27124(6) 0.4964(3) 0.91460(10) 0.0592(6) Uani 1 1 d .
C13 C 0.26829(8) 0.4599(4) 0.85305(11) 0.0729(7) Uani 1 1 d .
H13A H 0.2866 0.3883 0.8517 0.109 Uiso 1 1 calc R
H13B H 0.2723 0.5465 0.8333 0.109 Uiso 1 1 calc R
H13C H 0.2441 0.4217 0.8349 0.109 Uiso 1 1 calc R
C14 C -0.01490(17) -0.1989(8) 0.5432(2) 0.175(3) Uani 1 1 d .
H14A H -0.0026 -0.2826 0.5335 0.263 Uiso 1 1 calc R
H14B H -0.0196 -0.1295 0.5123 0.263 Uiso 1 1 calc R
H14C H -0.0379 -0.2285 0.5494 0.263 Uiso 1 1 calc R
C15 C 0.01287(11) -0.2049(6) 0.6444(2) 0.1104(15) Uani 1 1 d .
C16 C 0.03989(8) -0.1330(4) 0.69328(16) 0.0839(9) Uani 1 1 d .
C17 C 0.05637(9) -0.0016(4) 0.68639(14) 0.0844(9) Uani 1 1 d .
H17 H 0.0502 0.0447 0.6508 0.101 Uiso 1 1 calc R
C18 C 0.08208(8) 0.0603(4) 0.73286(14) 0.0781(8) Uani 1 1 d .
H18 H 0.0928 0.1491 0.7283 0.094 Uiso 1 1 calc R
C19 C 0.09218(8) -0.0081(3) 0.78635(13) 0.0705(7) Uani 1 1 d .
C20 C 0.07500(9) -0.1386(4) 0.79244(16) 0.0823(8) Uani 1 1 d .
H20 H 0.0810 -0.1855 0.8279 0.099 Uiso 1 1 calc R
C21 C 0.04894(10) -0.1996(4) 0.74619(19) 0.0910(10) Uani 1 1 d .
H21 H 0.0375 -0.2866 0.7510 0.109 Uiso 1 1 calc R
C22 C 0.16921(9) 0.1542(4) 0.78579(14) 0.0861(9) Uani 1 1 d .
H22A H 0.1588 0.2389 0.7639 0.129 Uiso 1 1 calc R
H22B H 0.1646 0.0700 0.7613 0.129 Uiso 1 1 calc R
H22C H 0.1954 0.1674 0.8014 0.129 Uiso 1 1 calc R
C23 C 0.15192(7) 0.1330(3) 0.83392(12) 0.0668(6) Uani 1 1 d .
C24 C 0.11959(8) 0.0603(3) 0.83513(13) 0.0681(7) Uani 1 1 d .
C25 C 0.11852(8) 0.0706(3) 0.89200(13) 0.0705(7) Uani 1 1 d .
C26 C 0.09114(10) 0.0134(4) 0.92067(16) 0.0944(10) Uani 1 1 d .
H26A H 0.0969 -0.0862 0.9319 0.142 Uiso 1 1 calc R
H26B H 0.0668 0.0185 0.8945 0.142 Uiso 1 1 calc R
H26C H 0.0921 0.0710 0.9541 0.142 Uiso 1 1 calc R
C27 C 0.07097(12) 0.5751(6) 1.3934(2) 0.1238(17) Uani 1 1 d .
H27A H 0.0655 0.4833 1.4082 0.186 Uiso 1 1 calc R
H27B H 0.0487 0.6316 1.3807 0.186 Uiso 1 1 calc R
H27C H 0.0887 0.6272 1.4230 0.186 Uiso 1 1 calc R
C28 C 0.11946(10) 0.4961(4) 1.35749(15) 0.0786(8) Uani 1 1 d .
C29 C 0.13107(8) 0.4707(3) 1.30444(13) 0.0711(7) Uani 1 1 d .
C30 C 0.10778(9) 0.4984(4) 1.25026(14) 0.0823(9) Uani 1 1 d .
H30 H 0.0843 0.5364 1.2462 0.099 Uiso 1 1 calc R
C31 C 0.11948(9) 0.4692(4) 1.20215(13) 0.0821(9) Uani 1 1 d .
H31 H 0.1035 0.4870 1.1659 0.099 Uiso 1 1 calc R
C32 C 0.15431(8) 0.4141(3) 1.20675(12) 0.0674(7) Uani 1 1 d .
C33 C 0.17728(8) 0.3878(4) 1.26151(12) 0.0757(8) Uani 1 1 d .
H33 H 0.2008 0.3507 1.2658 0.091 Uiso 1 1 calc R
C34 C 0.16575(9) 0.4159(4) 1.30979(13) 0.0778(8) Uani 1 1 d .
H34 H 0.1816 0.3975 1.3461 0.093 Uiso 1 1 calc R
C35 C 0.11097(9) 0.2281(4) 1.09413(16) 0.0846(9) Uani 1 1 d .
H35A H 0.0916 0.2979 1.0799 0.127 Uiso 1 1 calc R
H35B H 0.1082 0.1839 1.1285 0.127 Uiso 1 1 calc R
H35C H 0.1097 0.1542 1.0656 0.127 Uiso 1 1 calc R
C36 C 0.14774(8) 0.3039(3) 1.10716(12) 0.0671(7) Uani 1 1 d .
C37 C 0.16627(7) 0.3837(3) 1.15482(11) 0.0668(7) Uani 1 1 d .
C38 C 0.19837(8) 0.4330(3) 1.14298(11) 0.0667(7) Uani 1 1 d .
C39 C 0.22731(9) 0.5347(4) 1.17618(14) 0.0891(10) Uani 1 1 d .
H39A H 0.2403 0.5760 1.1511 0.134 Uiso 1 1 calc R
H39B H 0.2443 0.4824 1.2067 0.134 Uiso 1 1 calc R
H39C H 0.2159 0.6114 1.1922 0.134 Uiso 1 1 calc R
O1 O 0.44067(7) 0.9791(3) 0.96278(13) 0.1011(8) Uani 1 1 d .
O2 O 0.44412(7) 0.8011(3) 0.90179(13) 0.1066(9) Uani 1 1 d .
O3 O 0.00834(9) -0.1324(4) 0.59536(15) 0.1324(12) Uani 1 1 d .
O4 O -0.00291(10) -0.3159(4) 0.64745(16) 0.1462(14) Uani 1 1 d .
O5 O 0.08585(7) 0.5500(3) 1.34583(11) 0.1028(8) Uani 1 1 d .
O6 O 0.13825(8) 0.4718(4) 1.40516(11) 0.1105(9) Uani 1 1 d .

loop_
_atom_site_aniso_label
_atom_site_aniso_U_11
_atom_site_aniso_U_22
_atom_site_aniso_U_33
_atom_site_aniso_U_23
_atom_site_aniso_U_13
_atom_site_aniso_U_12
Cu1 0.0599(2) 0.0857(3) 0.0567(2) 0.00211(18) 0.02337(17) -0.00913(18)
Cu2 0.0534(2) 0.0844(3) 0.0613(2) -0.00447(19) 0.01106(17) -0.01431(18)
Cu3 0.0655(2) 0.0829(3) 0.0596(2) -0.00295(19) 0.01482(18) -0.00714(19)
N1 0.0511(10) 0.0798(14) 0.0527(11) 0.0001(10) 0.0153(8) -0.0076(10)
N2 0.0497(10) 0.0818(14) 0.0561(11) -0.0004(10) 0.0144(9) -0.0111(10)
N3 0.0545(11) 0.0803(14) 0.0654(13) -0.0075(11) 0.0108(10) -0.0122(10)
N4 0.0601(12) 0.0797(14) 0.0627(12) -0.0024(11) 0.0129(10) -0.0126(11)
N5 0.0634(13) 0.0787(14) 0.0613(12) 0.0018(11) 0.0222(10) -0.0074(11)
N6 0.0625(12) 0.0827(15) 0.0576(12) 0.0005(11) 0.0224(10) -0.0076(11)
C1 0.090(3) 0.181(5) 0.190(5) 0.010(4) 0.075(3) -0.044(3)
C2 0.0622(16) 0.091(2) 0.089(2) 0.0329(18) 0.0150(15) -0.0092(16)
C3 0.0558(14) 0.0773(17) 0.0716(16) 0.0196(14) 0.0169(12) -0.0086(12)
C4 0.0716(17) 0.0709(17) 0.0796(18) 0.0056(14) 0.0197(14) -0.0124(14)
C5 0.0649(16) 0.0709(16) 0.0738(17) 0.0042(13) 0.0240(13) -0.0040(13)
C6 0.0479(12) 0.0693(15) 0.0559(13) 0.0097(11) 0.0130(10) -0.0028(11)
C7 0.0623(15) 0.0853(19) 0.0777(17) -0.0083(15) 0.0286(13) -0.0153(14)
C8 0.0649(16) 0.093(2) 0.0825(19) -0.0003(16) 0.0348(15) -0.0112(15)
C9 0.0680(16) 0.0810(17) 0.0588(14) -0.0041(13) 0.0203(12) -0.0093(14)
C10 0.0496(12) 0.0687(14) 0.0523(12) 0.0021(11) 0.0125(10) -0.0034(11)
C11 0.0494(12) 0.0684(14) 0.0536(12) 0.0054(11) 0.0150(10) -0.0011(10)
C12 0.0479(12) 0.0789(16) 0.0502(12) 0.0042(12) 0.0129(9) -0.0025(11)
C13 0.0616(15) 0.103(2) 0.0525(13) 0.0007(14) 0.0142(11) -0.0104(15)
C14 0.139(4) 0.231(7) 0.126(4) -0.096(5) -0.011(3) -0.032(5)
C15 0.075(2) 0.132(4) 0.123(3) -0.074(3) 0.026(2) -0.022(2)
C16 0.0577(15) 0.095(2) 0.098(2) -0.045(2) 0.0195(15) -0.0112(15)
C17 0.0716(18) 0.102(2) 0.0741(19) -0.0196(17) 0.0121(14) -0.0105(17)
C18 0.0697(17) 0.0822(19) 0.0780(19) -0.0166(15) 0.0137(14) -0.0189(15)
C19 0.0597(15) 0.0708(17) 0.0779(18) -0.0156(14) 0.0145(13) -0.0072(12)
C20 0.0774(19) 0.0730(18) 0.093(2) -0.0107(16) 0.0179(16) -0.0104(15)
C21 0.078(2) 0.077(2) 0.116(3) -0.030(2) 0.026(2) -0.0213(16)
C22 0.0666(17) 0.116(3) 0.0770(19) -0.0169(19) 0.0214(14) -0.0148(17)
C23 0.0571(14) 0.0748(16) 0.0655(15) -0.0074(13) 0.0121(12) -0.0060(12)
C24 0.0582(14) 0.0699(16) 0.0707(16) -0.0070(13) 0.0088(12) -0.0069(12)
C25 0.0630(15) 0.0741(17) 0.0725(17) -0.0027(14) 0.0157(13) -0.0119(13)
C26 0.086(2) 0.108(3) 0.092(2) -0.006(2) 0.0300(18) -0.030(2)
C27 0.095(3) 0.180(5) 0.119(3) -0.031(3) 0.067(3) -0.009(3)
C28 0.086(2) 0.085(2) 0.079(2) 0.0083(16) 0.0460(17) 0.0003(16)
C29 0.0713(16) 0.0812(18) 0.0695(16) 0.0084(14) 0.0341(14) -0.0004(14)
C30 0.0669(17) 0.105(2) 0.084(2) 0.0210(18) 0.0347(15) 0.0172(16)
C31 0.0693(17) 0.116(2) 0.0639(16) 0.0233(17) 0.0231(13) 0.0161(17)
C32 0.0630(15) 0.0839(18) 0.0603(14) 0.0098(13) 0.0256(12) 0.0007(13)
C33 0.0599(15) 0.105(2) 0.0658(16) 0.0069(16) 0.0232(12) 0.0130(15)
C34 0.0740(18) 0.102(2) 0.0599(15) 0.0089(15) 0.0232(13) 0.0091(16)
C35 0.0662(17) 0.096(2) 0.096(2) -0.0003(18) 0.0285(16) -0.0091(16)
C36 0.0604(14) 0.0788(17) 0.0644(15) 0.0088(13) 0.0213(12) -0.0028(13)
C37 0.0613(14) 0.0860(18) 0.0557(13) 0.0086(13) 0.0207(11) 0.0013(13)
C38 0.0609(14) 0.0865(18) 0.0545(13) 0.0018(13) 0.0191(11) -0.0046(13)
C39 0.078(2) 0.122(3) 0.0724(18) -0.0135(19) 0.0291(15) -0.0216(19)
O1 0.0796(15) 0.1005(17) 0.119(2) 0.0162(16) 0.0216(14) -0.0291(14)
O2 0.0749(14) 0.125(2) 0.135(2) 0.0062(17) 0.0537(15) -0.0270(14)
O3 0.109(2) 0.165(3) 0.101(2) -0.058(2) -0.0069(17) -0.026(2)
O4 0.130(3) 0.152(3) 0.156(3) -0.084(2) 0.038(2) -0.066(2)
O5 0.0764(14) 0.149(2) 0.0966(17) -0.0107(16) 0.0462(13) 0.0041(15)
O6 0.121(2) 0.150(2) 0.0752(15) 0.0186(16) 0.0515(15) 0.0344(19)

loop_
_atom_type_symbol
_atom_type_description
_atom_type_scat_dispersion_real
_atom_type_scat_dispersion_imag
_atom_type_scat_source
C C 0.0181 0.0091 'International Tables Vol C Tables 4.2.6.8 and 6.1.1.4'
H H 0.0000 0.0000 'International Tables Vol C Tables 4.2.6.8 and 6.1.1.4'
N N 0.0311 0.0180 'International Tables Vol C Tables 4.2.6.8 and 6.1.1.4'
O O 0.0492 0.0322 'International Tables Vol C Tables 4.2.6.8 and 6.1.1.4'
Cu Cu -1.9646 0.5888 'International Tables Vol C Tables 4.2.6.8 and 6.1.1.4'

loop_
_geom_angle_atom_site_label_1
_geom_angle_atom_site_label_2
_geom_angle_atom_site_label_3
_geom_angle
N1 Cu1 N6 173.30(11)
N3 Cu2 N2 175.39(11)
N4 Cu3 N5 175.52(11)
C10 N1 N2 108.3(2)
C10 N1 Cu1 131.50(18)
N2 N1 Cu1 120.21(16)
C12 N2 N1 108.2(2)
C12 N2 Cu2 132.46(18)
N1 N2 Cu2 119.33(16)
C23 N3 N4 108.7(2)
C23 N3 Cu2 132.5(2)
N4 N3 Cu2 118.50(17)
C25 N4 N3 107.8(2)
C25 N4 Cu3 131.3(2)
N3 N4 Cu3 120.48(17)
C36 N5 N6 107.9(2)
C36 N5 Cu3 132.8(2)
N6 N5 Cu3 119.24(17)
C38 N6 N5 108.3(2)
C38 N6 Cu1 132.1(2)
N5 N6 Cu1 118.87(17)
O1 C2 O2 123.1(3)
O1 C2 C3 125.0(4)
O2 C2 C3 111.8(3)
C4 C3 C8 118.8(3)
C4 C3 C2 118.8(3)
C8 C3 C2 122.4(3)
C3 C4 C5 121.0(3)
C4 C5 C6 121.1(3)
C7 C6 C5 117.0(2)
C7 C6 C11 120.7(3)
C5 C6 C11 122.2(2)
C8 C7 C6 122.0(3)
C7 C8 C3 120.0(3)
N1 C10 C11 109.5(2)
N1 C10 C9 119.4(2)
C11 C10 C9 131.0(2)
C12 C11 C10 104.7(2)
C12 C11 C6 127.6(2)
C10 C11 C6 127.4(2)
N2 C12 C11 109.3(2)
N2 C12 C13 119.5(2)
C11 C12 C13 131.2(2)
O4 C15 O3 122.8(4)
O4 C15 C16 125.0(5)
O3 C15 C16 112.2(4)
C21 C16 C17 119.7(3)
C21 C16 C15 118.9(4)
C17 C16 C15 121.4(4)
C18 C17 C16 119.5(3)
C17 C18 C19 121.2(3)
C20 C19 C18 118.2(3)
C20 C19 C24 121.7(3)
C18 C19 C24 120.1(3)
C21 C20 C19 120.6(4)
C16 C21 C20 120.7(3)
N3 C23 C24 109.0(3)
N3 C23 C22 120.4(3)
C24 C23 C22 130.6(3)
C25 C24 C23 104.9(2)
C25 C24 C19 127.8(3)
C23 C24 C19 127.3(3)
N4 C25 C24 109.7(3)
N4 C25 C26 119.6(3)
C24 C25 C26 130.8(3)
O6 C28 O5 123.5(3)
O6 C28 C29 124.6(3)
O5 C28 C29 111.9(3)
C34 C29 C30 119.4(3)
C34 C29 C28 118.7(3)
C30 C29 C28 121.9(3)
C29 C30 C31 119.8(3)
C32 C31 C30 121.6(3)
C31 C32 C33 117.7(3)
C31 C32 C37 120.7(3)
C33 C32 C37 121.6(3)
C34 C33 C32 121.1(3)
C29 C34 C33 120.4(3)
N5 C36 C37 109.6(2)
N5 C36 C35 120.5(3)
C37 C36 C35 129.9(3)
C36 C37 C38 105.3(2)
C36 C37 C32 127.5(3)
C38 C37 C32 127.2(3)
N6 C38 C37 108.8(3)
N6 C38 C39 121.3(3)
C37 C38 C39 129.7(3)
C2 O2 C1 116.6(4)
C15 O3 C14 117.5(5)
C28 O5 C27 117.3(3)

loop_
_geom_bond_atom_site_label_1
_geom_bond_atom_site_label_2
_geom_bond_distance
Cu1 N1 1.855(2)
Cu1 N6 1.855(2)
Cu2 N3 1.856(2)
Cu2 N2 1.858(2)
Cu3 N4 1.850(2)
Cu3 N5 1.853(2)
N1 C10 1.329(3)
N1 N2 1.381(3)
N2 C12 1.337(3)
N3 C23 1.335(4)
N3 N4 1.377(3)
N4 C25 1.336(4)
N5 C36 1.343(3)
N5 N6 1.371(3)
N6 C38 1.343(4)
C1 O2 1.459(4)
C2 O1 1.204(4)
C2 O2 1.332(5)
C2 C3 1.480(4)
C3 C4 1.379(4)
C3 C8 1.388(4)
C4 C5 1.382(4)
C5 C6 1.395(4)
C6 C7 1.393(4)
C6 C11 1.471(3)
C7 C8 1.382(4)
C9 C10 1.502(4)
C10 C11 1.402(3)
C11 C12 1.397(4)
C12 C13 1.502(4)
C14 O3 1.455(5)
C15 O4 1.192(6)
C15 O3 1.330(6)
C15 C16 1.483(5)
C16 C21 1.374(6)
C16 C17 1.387(5)
C17 C18 1.385(4)
C18 C19 1.394(5)
C19 C20 1.388(4)
C19 C24 1.474(4)
C20 C21 1.384(5)
C22 C23 1.501(4)
C23 C24 1.398(4)
C24 C25 1.394(4)
C25 C26 1.493(4)
C27 O5 1.436(4)
C28 O6 1.195(4)
C28 O5 1.316(4)
C28 C29 1.489(4)
C29 C34 1.374(4)
C29 C30 1.383(4)
C30 C31 1.384(4)
C31 C32 1.383(4)
C32 C33 1.388(4)
C32 C37 1.478(4)
C33 C34 1.383(4)
C35 C36 1.504(4)
C36 C37 1.380(4)
C37 C38 1.396(4)
C38 C39 1.489(4)
